data_7156733
loop_
_publ_author_name
'Zhu, Liping'
'Xiong, Jiale'
'An, Junkai'
'Chen, Nannan'
'Xue, Jijun'
'Jiang, Xianxing'

_publ_section_title
;
 Highly efficient regio-selective ring-opening nucleophilic fluorination
 of aziridines and azetidines: access to \b- or \g-fluorinated amino acid
 derivatives.
;
_journal_issue 15
_journal_name_full 'Organic &amp; biomolecular chemistry'
_journal_page_first 3797
_journal_page_last 3804
_journal_paper_doi 10.1039/c9ob00172g
_journal_volume 17
_journal_year 2019
_chemical_absolute_configuration ad
_chemical_formula_moiety 'C15 H19 F N2 O6'
_chemical_formula_sum 'C15 H19 F N2 O6'
_chemical_formula_weight 342.32
_space_group_crystal_system monoclinic
_space_group_IT_number 4
_space_group_name_Hall 'P 2yb'
_space_group_name_H-M_alt 'P 1 21 1'
_symmetry_space_group_name_Hall 'P 2yb'
_symmetry_space_group_name_H-M 'P 1 21 1'
_atom_sites_solution_hydrogens geom
_audit_creation_date 2018-12-26
_audit_creation_method
;
Olex2 1.2
(compiled 2018.05.29 svn.r3508 for OlexSys, GUI svn.r5506)
;
_audit_update_record
;
2018-12-26 deposited with the CCDC.    2019-03-14 downloaded from the CCDC.
;
_cell_angle_alpha 90
_cell_angle_beta 98.6350(10)
_cell_angle_gamma 90
_cell_formula_units_Z 4
_cell_length_a 5.10300(10)
_cell_length_b 24.0246(3)
_cell_length_c 13.7034(2)
_cell_measurement_reflns_used 8132
_cell_measurement_temperature 150.00(10)
_cell_measurement_theta_max 73.0800
_cell_measurement_theta_min 3.6380
_cell_volume 1660.96(5)
_computing_cell_refinement 'CrysAlisPro 1.171.39.46 (Rigaku OD, 2018)'
_computing_data_collection 'CrysAlisPro 1.171.39.46 (Rigaku OD, 2018)'
_computing_data_reduction 'CrysAlisPro 1.171.39.46 (Rigaku OD, 2018)'
_computing_molecular_graphics 'Olex2 (Dolomanov et al., 2009)'
_computing_publication_material 'Olex2 (Dolomanov et al., 2009)'
_computing_structure_refinement 'ShelXL (Sheldrick, 2015)'
_computing_structure_solution 'ShelXT (Sheldrick, 2015)'
_diffrn_ambient_environment N~2~
_diffrn_ambient_temperature 150.00(10)
_diffrn_detector 'CCD plate'
_diffrn_detector_area_resol_mean 5.2913
_diffrn_detector_type AtlasS2
_diffrn_measured_fraction_theta_full 0.999
_diffrn_measured_fraction_theta_max 0.983
_diffrn_measurement_details
;
List of Runs (angles in degrees, time in seconds):

  # Type    Start    End  Width  t~exp~   \w     \q     \k     \f   Frames
#--------------------------------------------------------------------------
  1  \w    -64.00  12.00   1.00    1.00    --  -41.14  38.00 -60.00   76
  2  \w    -66.00  27.00   1.00    1.00    --  -41.14  38.00  30.00   93
  3  \w   -111.00 -26.00   1.00    1.00    --  -41.14 -38.00-150.00   85
  4  \w     25.00  97.00   1.00    1.00    --   41.14-125.00 150.00   72
  5  \w     79.00 111.00   1.00    1.00    --  106.22-104.00  18.00   32
  6  \w     82.00 169.00   1.00    1.00    --  106.22  30.00-120.00   87
  7  \w     94.00 178.00   1.00    1.00    --  106.22 125.00-120.00   84
  8  \w     34.00 115.00   1.00    1.00    --  106.22-125.00-120.00   81
  9  \w     85.00 178.00   1.00    1.00    --  106.22  61.00   0.00   93
 10  \w     31.00 127.00   1.00    1.00    --  106.22 -77.00-120.00   96
 11  \w     33.00 118.00   1.00    1.00    --  106.22 -45.00 -30.00   85
 12  \w     74.00 168.00   1.00    1.00    --  106.22  77.00 -60.00   94
 13  \w     23.00  49.00   1.00    1.00    --   41.14-125.00 120.00   26
 14  \w     57.00  82.00   1.00    1.00    --   41.14 -99.00-150.00   25
 15  \w      7.00  35.00   1.00    1.00    --   41.14 -99.00-150.00   28
 16  \w    106.00 132.00   1.00    1.00    --  106.22 -15.00-150.00   26
 17  \w     80.00 131.00   1.00    1.00    --  106.22 -30.00   0.00   51
 18  \w     32.00  58.00   1.00    1.00    --  106.22 -30.00   0.00   26
 19  \w     59.00  99.00   1.00    1.00    --  106.22 -94.00  30.00   40
;
_diffrn_measurement_device 'four-circle diffractometer'
_diffrn_measurement_device_type 'SuperNova, Dual, Cu at home/near, AtlasS2'
_diffrn_measurement_method '\w scans'
_diffrn_orient_matrix_type 'CrysAlisPro convention (1999,Acta A55,543-557)'
_diffrn_orient_matrix_UB_11 -0.1486087000
_diffrn_orient_matrix_UB_12 0.0218219000
_diffrn_orient_matrix_UB_13 -0.0987590000
_diffrn_orient_matrix_UB_21 0.1264255000
_diffrn_orient_matrix_UB_22 0.0577549000
_diffrn_orient_matrix_UB_23 0.0217912000
_diffrn_orient_matrix_UB_31 0.2349542000
_diffrn_orient_matrix_UB_32 -0.0172623000
_diffrn_orient_matrix_UB_33 -0.0520044000
_diffrn_radiation_monochromator mirror
_diffrn_radiation_probe x-ray
_diffrn_radiation_type CuK\a
_diffrn_radiation_wavelength 1.54184
_diffrn_reflns_av_R_equivalents 0.0331
_diffrn_reflns_av_unetI/netI 0.0395
_diffrn_reflns_Laue_measured_fraction_full 0.999
_diffrn_reflns_Laue_measured_fraction_max 0.983
_diffrn_reflns_limit_h_max 6
_diffrn_reflns_limit_h_min -4
_diffrn_reflns_limit_k_max 29
_diffrn_reflns_limit_k_min -29
_diffrn_reflns_limit_l_max 16
_diffrn_reflns_limit_l_min -16
_diffrn_reflns_number 12270
_diffrn_reflns_point_group_measured_fraction_full 0.998
_diffrn_reflns_point_group_measured_fraction_max 0.961
_diffrn_reflns_theta_full 67.684
_diffrn_reflns_theta_max 73.320
_diffrn_reflns_theta_min 3.680
_diffrn_source 'micro-focus sealed X-ray tube'
_diffrn_source_type 'SuperNova (Cu) X-ray Source'
_exptl_absorpt_coefficient_mu 0.970
_exptl_absorpt_correction_T_max 1.00000
_exptl_absorpt_correction_T_min 0.89787
_exptl_absorpt_correction_type multi-scan
_exptl_absorpt_process_details
;
CrysAlisPro 1.171.39.46 (Rigaku Oxford Diffraction, 2018)
Empirical absorption correction using spherical harmonics,
 implemented in SCALE3 ABSPACK scaling algorithm.
;
_exptl_crystal_colour colourless
_exptl_crystal_colour_primary colourless
_exptl_crystal_density_diffrn 1.369
_exptl_crystal_description needle
_exptl_crystal_F_000 720
_exptl_crystal_size_max 0.28
_exptl_crystal_size_mid 0.18
_exptl_crystal_size_min 0.12
_refine_diff_density_max 0.152
_refine_diff_density_min -0.199
_refine_diff_density_rms 0.039
_refine_ls_abs_structure_details
;
 Flack x determined using 2780 quotients [(I+)-(I-)]/[(I+)+(I-)]
 (Parsons, Flack and Wagner, Acta Cryst. B69 (2013) 249-259).
;
_refine_ls_abs_structure_Flack -0.08(7)
_refine_ls_extinction_method none
_refine_ls_goodness_of_fit_ref 1.054
_refine_ls_hydrogen_treatment constr
_refine_ls_matrix_type full
_refine_ls_number_parameters 454
_refine_ls_number_reflns 6438
_refine_ls_number_restraints 7
_refine_ls_restrained_S_all 1.053
_refine_ls_R_factor_all 0.0375
_refine_ls_R_factor_gt 0.0360
_refine_ls_shift/su_max 0.000
_refine_ls_shift/su_mean 0.000
_refine_ls_structure_factor_coef Fsqd
_refine_ls_weighting_details 'w=1/[\s^2^(Fo^2^)+(0.0517P)^2^+0.0830P] where P=(Fo^2^+2Fc^2^)/3'
_refine_ls_weighting_scheme calc
_refine_ls_wR_factor_gt 0.0933
_refine_ls_wR_factor_ref 0.0954
_reflns_Friedel_coverage 0.908
_reflns_Friedel_fraction_full 0.996
_reflns_Friedel_fraction_max 0.939
_reflns_number_gt 6214
_reflns_number_total 6438
_reflns_threshold_expression 'I > 2\s(I)'
_cod_data_source_file c9ob00172g2.cif
_cod_data_source_block 18122410
_cod_depositor_comments 'Adding full bibliography for 7156733.cif.'
_cod_database_code 7156733
_shelx_shelxl_version_number 2016/6
_chemical_oxdiff_formula CHONF
_chemical_oxdiff_usercomment ZLP-1218
_shelx_space_group_comment
;
The symmetry employed for this shelxl refinement is uniquely defined
by the following loop, which should always be used as a source of
symmetry information in preference to the above space-group names.
They are only intended as comments.
;
_reflns_odcompleteness_completeness 99.93
_reflns_odcompleteness_iscentric 1
_reflns_odcompleteness_theta 66.49
_olex2_refinement_description
;
1. Fixed Uiso
 At 1.2 times of:
  All C(H) groups, All C(H,H) groups, All N(H) groups
 At 1.5 times of:
  All C(H,H,H) groups
2. Uiso/Uaniso restraints and constraints
O52B \\sim O52A: within 1.7A with sigma of 0.08 and sigma for terminal atoms of
0.16
Uanis(C51B) = Uanis(C51A)
3. Others
 Sof(H42A)=Sof(O52B)=Sof(C51B)=1-FVAR(1)
 Sof(O52A)=Sof(H42)=Sof(C51A)=FVAR(1)
4.a Ternary CH refined with riding coordinates:
 C12(H12), C42(H42), C42(H42A), C1(H1), C31(H31)
4.b Aromatic/amide H refined with riding coordinates:
 N43(H43), N13(H13), C33(H33), C3(H3), C10(H10), C9(H9), C8(H8), C38(H38),
 C40(H40), C39(H39)
4.c Idealised Me refined as rotating group:
 C24(H24A,H24B,H24C), C18(H18A,H18B,H18C), C20(H20A,H20B,H20C), C49(H49A,H49B,
 H49C), C54(H54A,H54B,H54C), C48(H48A,H48B,H48C), C19(H19A,H19B,H19C), C50(H50A,
 H50B,H50C)
;
_olex2_submission_special_instructions 'No special instructions were received'
_oxdiff_exptl_absorpt_empirical_details
;
Empirical correction (ABSPACK) includes:
- Absorption correction using spherical harmonics
- Frame scaling
;
_oxdiff_exptl_absorpt_empirical_full_max 1.153
_oxdiff_exptl_absorpt_empirical_full_min 0.772

loop_
_space_group_symop_operation_xyz
'x, y, z'
'-x, y+1/2, -z'

loop_
_atom_site_label
_atom_site_type_symbol
_atom_site_fract_x
_atom_site_fract_y
_atom_site_fract_z
_atom_site_U_iso_or_equiv
_atom_site_adp_type
_atom_site_occupancy
_atom_site_site_symmetry_order
_atom_site_calc_flag
_atom_site_refinement_flags_posn
_atom_site_refinement_flags_adp
_atom_site_refinement_flags_occupancy
_atom_site_disorder_assembly
_atom_site_disorder_group
F11 F 0.5278(3) 0.70455(6) 0.34627(11) 0.0348(4) Uani 1 1 d . . . . .
O45 O -0.1625(3) 0.38429(8) -0.01897(14) 0.0304(4) Uani 1 1 d . . . . .
O16 O 0.9120(3) 0.58454(8) 0.69109(14) 0.0305(4) Uani 1 1 d . . . . .
O15 O 1.1741(3) 0.62481(8) 0.59026(14) 0.0292(4) Uani 1 1 d . . . . .
F41 F 0.4221(4) 0.42944(8) 0.26081(13) 0.0459(4) Uani 1 1 d . . . . .
O46 O 0.1029(3) 0.35205(9) -0.12581(15) 0.0354(5) Uani 1 1 d . . . . .
O23 O 0.7003(4) 0.78871(7) 0.49639(15) 0.0326(4) Uani 1 1 d . . . . .
O53 O 0.2865(4) 0.53309(8) 0.07354(17) 0.0376(5) Uani 1 1 d . . . . .
N43 N 0.2741(4) 0.40725(8) -0.00470(15) 0.0218(4) Uani 1 1 d . . . . .
H43 H 0.412456 0.407346 -0.033635 0.026 Uiso 1 1 calc R . . . .
O22 O 0.4247(5) 0.74677(9) 0.58513(19) 0.0469(6) Uani 1 1 d . . . . .
N13 N 0.7508(4) 0.65323(8) 0.59472(15) 0.0214(4) Uani 1 1 d . . . . .
H13 H 0.618112 0.650915 0.626506 0.026 Uiso 1 1 calc R . . . .
O6 O 0.6043(6) 0.46052(9) 0.4993(2) 0.0556(7) Uani 1 1 d . . . . .
O7 O 0.9060(5) 0.42478(9) 0.4253(2) 0.0522(6) Uani 1 1 d . . . . .
N5 N 0.7694(5) 0.46389(10) 0.4441(2) 0.0371(5) Uani 1 1 d . . . . .
C14 C 0.9665(4) 0.62079(10) 0.62283(17) 0.0218(5) Uani 1 1 d . . . . .
N35 N 0.2660(5) 0.20156(10) 0.0757(2) 0.0411(6) Uani 1 1 d . . . . .
O36 O 0.4441(6) 0.20656(10) 0.0265(2) 0.0625(7) Uani 1 1 d . . . . .
C44 C 0.0505(5) 0.38096(10) -0.04768(18) 0.0227(5) Uani 1 1 d . . . . .
O52A O 0.6761(8) 0.4906(2) 0.1131(6) 0.0480(19) Uani 0.77(3) 1 d . U P A 1
O37 O 0.1370(5) 0.15897(10) 0.0777(3) 0.0620(7) Uani 1 1 d . . . . .
C33 C 0.3402(5) 0.29863(11) 0.12844(19) 0.0275(5) Uani 1 1 d . . . . .
H33 H 0.469081 0.301376 0.087380 0.033 Uiso 1 1 calc R . . . .
C12 C 0.7376(5) 0.69149(9) 0.51304(18) 0.0213(5) Uani 1 1 d . . . . .
H12 H 0.916485 0.699584 0.499098 0.026 Uiso 1 1 calc R . . . .
C32 C 0.2791(5) 0.34392(11) 0.18300(18) 0.0277(5) Uani 1 1 d . . . . .
C3 C 0.6643(5) 0.56300(11) 0.42560(19) 0.0253(5) Uani 1 1 d . . . . .
H3 H 0.542019 0.558524 0.468947 0.030 Uiso 1 1 calc R . . . .
C21 C 0.6016(5) 0.74527(10) 0.53711(19) 0.0258(5) Uani 1 1 d . . . . .
C42 C 0.2817(4) 0.43519(10) 0.08961(19) 0.0243(5) Uani 1 1 d . . . . .
H42 H 0.100738 0.443763 0.100691 0.029 Uiso 0.77(3) 1 calc R . P A 1
H42A H 0.099833 0.442882 0.100630 0.029 Uiso 0.23(3) 1 calc R . P A 2
C10 C 0.8834(5) 0.62008(12) 0.3184(2) 0.0307(5) Uani 1 1 d . . . . .
H10 H 0.911082 0.654754 0.291583 0.037 Uiso 1 1 calc R . . . .
C1 C 0.5703(5) 0.66466(10) 0.42153(19) 0.0247(5) Uani 1 1 d . . . . .
H1 H 0.398784 0.653176 0.438813 0.030 Uiso 1 1 calc R . . . .
C51A C 0.4433(12) 0.4884(3) 0.0942(8) 0.0233(12) Uani 0.77(3) 1 d . . P A 1
C2 C 0.7065(5) 0.61468(10) 0.38640(18) 0.0230(5) Uani 1 1 d . . . . .
C4 C 0.8076(5) 0.51813(11) 0.3990(2) 0.0289(5) Uani 1 1 d . . . . .
C34 C 0.2062(5) 0.24918(12) 0.1360(2) 0.0312(6) Uani 1 1 d . . . . .
C31 C 0.4173(5) 0.39863(11) 0.17345(19) 0.0291(5) Uani 1 1 d . . . . .
H31 H 0.599881 0.391342 0.162874 0.035 Uiso 1 1 calc R . . . .
C9 C 1.0178(6) 0.57394(13) 0.2909(2) 0.0380(6) Uani 1 1 d . . . . .
H9 H 1.131797 0.577692 0.244362 0.046 Uiso 1 1 calc R . . . .
C8 C 0.9840(6) 0.52239(12) 0.3319(2) 0.0357(6) Uani 1 1 d . . . . .
H8 H 1.077044 0.491467 0.314967 0.043 Uiso 1 1 calc R . . . .
C47 C -0.1115(5) 0.32088(14) -0.1881(2) 0.0375(7) Uani 1 1 d . . . . .
C38 C 0.0187(6) 0.24297(14) 0.1989(2) 0.0408(7) Uani 1 1 d . . . . .
H38 H -0.067273 0.209158 0.203528 0.049 Uiso 1 1 calc R . . . .
C40 C 0.0897(5) 0.33868(14) 0.2459(2) 0.0355(6) Uani 1 1 d . . . . .
H40 H 0.047523 0.369090 0.282600 0.043 Uiso 1 1 calc R . . . .
C17 C 1.1223(5) 0.54797(12) 0.7431(2) 0.0330(6) Uani 1 1 d . . . . .
C24 C 0.5664(7) 0.84126(11) 0.5070(2) 0.0400(7) Uani 1 1 d . . . . .
H24A H 0.652202 0.870304 0.475511 0.060 Uiso 1 1 calc GR . . . .
H24B H 0.573854 0.849766 0.575816 0.060 Uiso 1 1 calc GR . . . .
H24C H 0.384645 0.838426 0.476696 0.060 Uiso 1 1 calc GR . . . .
C18 C 1.3371(6) 0.58336(14) 0.8000(2) 0.0385(6) Uani 1 1 d . . . . .
H18A H 1.437243 0.601146 0.754800 0.058 Uiso 1 1 calc GR . . . .
H18B H 1.452585 0.560297 0.844691 0.058 Uiso 1 1 calc GR . . . .
H18C H 1.258154 0.611172 0.836608 0.058 Uiso 1 1 calc GR . . . .
C39 C -0.0363(6) 0.28773(16) 0.2538(2) 0.0424(7) Uani 1 1 d . . . . .
H39 H -0.159461 0.284181 0.297034 0.051 Uiso 1 1 calc R . . . .
C20 C 1.2210(7) 0.50873(14) 0.6704(3) 0.0486(8) Uani 1 1 d . . . . .
H20A H 1.072796 0.490521 0.631932 0.073 Uiso 1 1 calc GR . . . .
H20B H 1.335307 0.481353 0.705670 0.073 Uiso 1 1 calc GR . . . .
H20C H 1.317523 0.529381 0.627510 0.073 Uiso 1 1 calc GR . . . .
C49 C -0.3140(7) 0.36157(16) -0.2381(2) 0.0478(8) Uani 1 1 d . . . . .
H49A H -0.406769 0.378383 -0.189747 0.072 Uiso 1 1 calc GR . . . .
H49B H -0.437880 0.342257 -0.286063 0.072 Uiso 1 1 calc GR . . . .
H49C H -0.225971 0.389933 -0.270450 0.072 Uiso 1 1 calc GR . . . .
C54 C 0.4195(7) 0.58655(12) 0.0709(3) 0.0441(7) Uani 1 1 d . . . . .
H54A H 0.511526 0.595204 0.135431 0.066 Uiso 1 1 calc GR . . . .
H54B H 0.290652 0.614971 0.050461 0.066 Uiso 1 1 calc GR . . . .
H54C H 0.544049 0.584730 0.024969 0.066 Uiso 1 1 calc GR . . . .
C48 C -0.2287(7) 0.27763(14) -0.1271(3) 0.0506(9) Uani 1 1 d . . . . .
H48A H -0.088891 0.255695 -0.091388 0.076 Uiso 1 1 calc GR . . . .
H48B H -0.346169 0.253908 -0.169846 0.076 Uiso 1 1 calc GR . . . .
H48C H -0.325615 0.295825 -0.081350 0.076 Uiso 1 1 calc GR . . . .
C19 C 0.9773(6) 0.51691(15) 0.8156(3) 0.0502(9) Uani 1 1 d . . . . .
H19A H 0.906468 0.543148 0.857555 0.075 Uiso 1 1 calc GR . . . .
H19B H 1.098508 0.492409 0.855049 0.075 Uiso 1 1 calc GR . . . .
H19C H 0.835218 0.495560 0.779826 0.075 Uiso 1 1 calc GR . . . .
C50 C 0.0340(7) 0.2942(2) -0.2650(3) 0.0785(16) Uani 1 1 d . . . . .
H50A H 0.119725 0.322556 -0.298160 0.118 Uiso 1 1 calc GR . . . .
H50B H -0.090288 0.274482 -0.312220 0.118 Uiso 1 1 calc GR . . . .
H50C H 0.164522 0.268663 -0.233301 0.118 Uiso 1 1 calc GR . . . .
O52B O 0.638(7) 0.4958(6) 0.043(6) 0.109(19) Uani 0.23(3) 1 d . U P A 2
C51B C 0.422(5) 0.4937(10) 0.0644(18) 0.0233(12) Uani 0.23(3) 1 d . . P A 2

loop_
_atom_site_aniso_label
_atom_site_aniso_U_11
_atom_site_aniso_U_22
_atom_site_aniso_U_33
_atom_site_aniso_U_23
_atom_site_aniso_U_13
_atom_site_aniso_U_12
F11 0.0446(9) 0.0303(8) 0.0278(8) 0.0083(6) 0.0000(6) 0.0095(7)
O45 0.0154(8) 0.0443(11) 0.0319(10) -0.0108(8) 0.0046(7) -0.0029(7)
O16 0.0185(8) 0.0363(10) 0.0372(10) 0.0167(8) 0.0055(7) 0.0056(7)
O15 0.0180(8) 0.0351(10) 0.0357(10) 0.0081(8) 0.0073(7) 0.0016(7)
F41 0.0498(10) 0.0527(11) 0.0312(9) -0.0215(8) -0.0070(7) 0.0071(8)
O46 0.0183(8) 0.0525(12) 0.0358(10) -0.0222(9) 0.0054(7) -0.0066(8)
O23 0.0464(11) 0.0167(8) 0.0352(10) 0.0030(7) 0.0076(8) 0.0030(8)
O53 0.0356(10) 0.0259(10) 0.0506(13) 0.0078(9) 0.0043(9) -0.0035(8)
N43 0.0154(9) 0.0246(10) 0.0258(10) -0.0039(8) 0.0046(7) -0.0007(7)
O22 0.0460(12) 0.0299(10) 0.0719(16) -0.0041(11) 0.0319(11) 0.0065(9)
N13 0.0203(9) 0.0227(9) 0.0224(10) 0.0044(8) 0.0069(7) 0.0027(8)
O6 0.0782(18) 0.0242(10) 0.0706(17) -0.0012(11) 0.0314(15) -0.0067(11)
O7 0.0581(14) 0.0261(11) 0.0704(16) -0.0061(11) 0.0035(12) 0.0127(10)
N5 0.0428(14) 0.0217(11) 0.0444(14) -0.0072(10) -0.0016(11) 0.0004(10)
C14 0.0210(11) 0.0205(11) 0.0236(11) -0.0003(9) 0.0020(8) 0.0004(9)
N35 0.0438(14) 0.0256(12) 0.0534(16) 0.0068(11) 0.0054(12) 0.0022(10)
O36 0.0786(18) 0.0332(12) 0.086(2) -0.0113(12) 0.0449(15) -0.0045(12)
C44 0.0180(11) 0.0250(11) 0.0247(11) -0.0017(9) 0.0022(9) -0.0002(9)
O52A 0.0189(17) 0.0341(17) 0.092(4) -0.021(2) 0.0128(18) -0.0058(11)
O37 0.0600(15) 0.0316(12) 0.096(2) -0.0006(12) 0.0172(14) -0.0097(11)
C33 0.0244(12) 0.0325(13) 0.0257(12) 0.0037(10) 0.0038(9) 0.0049(10)
C12 0.0210(11) 0.0185(11) 0.0256(11) 0.0019(9) 0.0073(9) 0.0010(9)
C32 0.0232(11) 0.0361(14) 0.0223(11) -0.0007(10) -0.0013(9) 0.0058(10)
C3 0.0247(12) 0.0249(12) 0.0261(12) -0.0044(9) 0.0028(9) -0.0020(9)
C21 0.0278(12) 0.0198(11) 0.0293(12) -0.0002(10) 0.0027(10) 0.0030(9)
C42 0.0157(10) 0.0253(12) 0.0324(13) -0.0086(10) 0.0049(9) 0.0002(9)
C10 0.0333(13) 0.0325(13) 0.0269(12) -0.0003(11) 0.0067(10) -0.0013(11)
C1 0.0250(12) 0.0234(12) 0.0253(12) 0.0019(9) 0.0026(9) 0.0022(9)
C51A 0.0244(17) 0.0262(18) 0.020(4) -0.006(2) 0.005(2) -0.0021(13)
C2 0.0218(11) 0.0251(11) 0.0211(11) -0.0036(9) -0.0003(8) 0.0004(9)
C4 0.0312(13) 0.0223(12) 0.0312(13) -0.0073(10) -0.0011(10) 0.0002(10)
C34 0.0302(13) 0.0290(13) 0.0330(13) 0.0076(11) 0.0005(10) 0.0049(10)
C31 0.0223(12) 0.0340(14) 0.0292(13) -0.0110(11) -0.0021(9) 0.0047(10)
C9 0.0366(15) 0.0450(17) 0.0352(15) -0.0107(13) 0.0147(12) 0.0011(12)
C8 0.0341(14) 0.0344(14) 0.0390(15) -0.0152(12) 0.0066(11) 0.0040(11)
C47 0.0215(12) 0.0552(18) 0.0354(15) -0.0213(13) 0.0026(10) -0.0099(12)
C38 0.0322(14) 0.0473(17) 0.0419(17) 0.0201(14) 0.0026(12) 0.0007(12)
C40 0.0277(13) 0.0555(18) 0.0224(12) -0.0010(12) 0.0007(10) 0.0101(12)
C17 0.0233(13) 0.0358(14) 0.0388(15) 0.0140(12) 0.0013(10) 0.0110(11)
C24 0.063(2) 0.0204(13) 0.0338(15) -0.0013(11) -0.0029(13) 0.0102(12)
C18 0.0329(14) 0.0501(17) 0.0314(14) 0.0041(13) 0.0010(11) 0.0095(13)
C39 0.0277(14) 0.069(2) 0.0313(15) 0.0162(15) 0.0064(11) 0.0047(14)
C20 0.055(2) 0.0402(17) 0.0468(19) -0.0031(14) -0.0056(15) 0.0182(15)
C49 0.0385(16) 0.073(2) 0.0289(15) 0.0006(15) -0.0033(12) -0.0113(16)
C54 0.059(2) 0.0283(15) 0.0445(17) 0.0049(13) 0.0049(14) -0.0104(14)
C48 0.053(2) 0.0432(18) 0.0490(19) -0.0059(15) -0.0140(15) -0.0146(15)
C19 0.0340(16) 0.053(2) 0.063(2) 0.0341(18) 0.0040(14) 0.0084(14)
C50 0.0356(19) 0.127(4) 0.074(3) -0.076(3) 0.0112(17) -0.014(2)
O52B 0.071(13) 0.026(6) 0.25(6) -0.018(13) 0.11(2) -0.008(7)
C51B 0.0244(17) 0.0262(18) 0.020(4) -0.006(2) 0.005(2) -0.0021(13)

loop_
_atom_type_symbol
_atom_type_description
_atom_type_scat_dispersion_real
_atom_type_scat_dispersion_imag
_atom_type_scat_source
C C 0.0181 0.0091 'International Tables Vol C Tables 4.2.6.8 and 6.1.1.4'
H H 0.0000 0.0000 'International Tables Vol C Tables 4.2.6.8 and 6.1.1.4'
F F 0.0727 0.0534 'International Tables Vol C Tables 4.2.6.8 and 6.1.1.4'
N N 0.0311 0.0180 'International Tables Vol C Tables 4.2.6.8 and 6.1.1.4'
O O 0.0492 0.0322 'International Tables Vol C Tables 4.2.6.8 and 6.1.1.4'

loop_
_geom_angle_atom_site_label_1
_geom_angle_atom_site_label_2
_geom_angle_atom_site_label_3
_geom_angle
C14 O16 C17 120.65(19)
C44 O46 C47 120.25(19)
C21 O23 C24 115.5(2)
C51A O53 C54 116.5(3)
C51B O53 C54 114.7(11)
C44 N43 H43 119.7
C44 N43 C42 120.61(19)
C42 N43 H43 119.7
C14 N13 H13 119.1
C14 N13 C12 121.87(19)
C12 N13 H13 119.1
O6 N5 O7 123.4(3)
O6 N5 C4 118.0(2)
O7 N5 C4 118.6(3)
O16 C14 N13 109.13(19)
O15 C14 O16 126.4(2)
O15 C14 N13 124.5(2)
O36 N35 O37 123.1(3)
O36 N35 C34 118.1(2)
O37 N35 C34 118.9(3)
O45 C44 O46 126.2(2)
O45 C44 N43 124.3(2)
O46 C44 N43 109.44(19)
C32 C33 H33 120.6
C32 C33 C34 118.8(2)
C34 C33 H33 120.6
N13 C12 H12 110.0
N13 C12 C21 110.0(2)
N13 C12 C1 108.61(19)
C21 C12 H12 110.0
C21 C12 C1 108.34(19)
C1 C12 H12 110.0
C33 C32 C31 119.6(2)
C33 C32 C40 119.8(3)
C40 C32 C31 120.6(3)
C2 C3 H3 120.7
C4 C3 H3 120.7
C4 C3 C2 118.6(2)
O23 C21 C12 111.3(2)
O22 C21 O23 125.3(2)
O22 C21 C12 123.4(2)
N43 C42 H42 109.6
N43 C42 H42A 109.0
N43 C42 C51A 111.6(4)
N43 C42 C31 110.64(19)
N43 C42 C51B 99.4(9)
C51A C42 H42 109.6
C51A C42 C31 105.7(4)
C31 C42 H42 109.6
C31 C42 H42A 109.0
C31 C42 C51B 119.3(9)
C51B C42 H42A 109.0
C2 C10 H10 119.9
C9 C10 H10 119.9
C9 C10 C2 120.2(3)
F11 C1 C12 108.49(19)
F11 C1 H1 109.0
F11 C1 C2 109.8(2)
C12 C1 H1 109.0
C2 C1 C12 111.54(19)
C2 C1 H1 109.0
O53 C51A C42 111.2(4)
O52A C51A O53 124.0(5)
O52A C51A C42 124.8(5)
C3 C2 C10 119.8(2)
C3 C2 C1 119.1(2)
C10 C2 C1 121.0(2)
C3 C4 N5 118.2(2)
C3 C4 C8 122.7(3)
C8 C4 N5 119.1(2)
C33 C34 N35 118.7(2)
C33 C34 C38 122.2(3)
C38 C34 N35 119.1(3)
F41 C31 C32 109.5(2)
F41 C31 C42 106.6(2)
F41 C31 H31 109.0
C32 C31 C42 113.7(2)
C32 C31 H31 109.0
C42 C31 H31 109.0
C10 C9 H9 119.7
C8 C9 C10 120.6(3)
C8 C9 H9 119.7
C4 C8 H8 121.0
C9 C8 C4 118.1(3)
C9 C8 H8 121.0
O46 C47 C49 109.2(3)
O46 C47 C48 110.3(2)
O46 C47 C50 102.5(2)
C49 C47 C48 113.3(3)
C49 C47 C50 109.3(3)
C48 C47 C50 111.6(3)
C34 C38 H38 120.8
C39 C38 C34 118.4(3)
C39 C38 H38 120.8
C32 C40 H40 120.1
C32 C40 C39 119.8(3)
C39 C40 H40 120.1
O16 C17 C18 109.4(2)
O16 C17 C20 110.0(2)
O16 C17 C19 102.5(2)
C18 C17 C20 113.8(3)
C18 C17 C19 109.0(3)
C20 C17 C19 111.5(3)
O23 C24 H24A 109.5
O23 C24 H24B 109.5
O23 C24 H24C 109.5
H24A C24 H24B 109.5
H24A C24 H24C 109.5
H24B C24 H24C 109.5
C17 C18 H18A 109.5
C17 C18 H18B 109.5
C17 C18 H18C 109.5
H18A C18 H18B 109.5
H18A C18 H18C 109.5
H18B C18 H18C 109.5
C38 C39 C40 120.9(3)
C38 C39 H39 119.6
C40 C39 H39 119.6
C17 C20 H20A 109.5
C17 C20 H20B 109.5
C17 C20 H20C 109.5
H20A C20 H20B 109.5
H20A C20 H20C 109.5
H20B C20 H20C 109.5
C47 C49 H49A 109.5
C47 C49 H49B 109.5
C47 C49 H49C 109.5
H49A C49 H49B 109.5
H49A C49 H49C 109.5
H49B C49 H49C 109.5
O53 C54 H54A 109.5
O53 C54 H54B 109.5
O53 C54 H54C 109.5
H54A C54 H54B 109.5
H54A C54 H54C 109.5
H54B C54 H54C 109.5
C47 C48 H48A 109.5
C47 C48 H48B 109.5
C47 C48 H48C 109.5
H48A C48 H48B 109.5
H48A C48 H48C 109.5
H48B C48 H48C 109.5
C17 C19 H19A 109.5
C17 C19 H19B 109.5
C17 C19 H19C 109.5
H19A C19 H19B 109.5
H19A C19 H19C 109.5
H19B C19 H19C 109.5
C47 C50 H50A 109.5
C47 C50 H50B 109.5
C47 C50 H50C 109.5
H50A C50 H50B 109.5
H50A C50 H50C 109.5
H50B C50 H50C 109.5
O53 C51B C42 112.4(16)
O52B C51B O53 125(2)
O52B C51B C42 122.9(19)

loop_
_geom_bond_atom_site_label_1
_geom_bond_atom_site_label_2
_geom_bond_distance
F11 C1 1.401(3)
O45 C44 1.213(3)
O16 C14 1.337(3)
O16 C17 1.484(3)
O15 C14 1.214(3)
F41 C31 1.405(3)
O46 C44 1.337(3)
O46 C47 1.485(3)
O23 C21 1.319(3)
O23 C24 1.453(3)
O53 C51A 1.344(8)
O53 C54 1.456(3)
O53 C51B 1.19(2)
N43 H43 0.8600
N43 C44 1.359(3)
N43 C42 1.451(3)
O22 C21 1.195(3)
N13 H13 0.8600
N13 C14 1.357(3)
N13 C12 1.442(3)
O6 N5 1.217(4)
O7 N5 1.220(3)
N5 C4 1.467(4)
N35 O36 1.216(3)
N35 O37 1.219(3)
N35 C34 1.469(4)
O52A C51A 1.179(8)
C33 H33 0.9300
C33 C32 1.382(4)
C33 C34 1.382(4)
C12 H12 0.9800
C12 C21 1.526(3)
C12 C1 1.548(3)
C32 C31 1.507(4)
C32 C40 1.394(4)
C3 H3 0.9300
C3 C2 1.382(4)
C3 C4 1.382(4)
C42 H42 0.9800
C42 H42A 0.9800
C42 C51A 1.517(6)
C42 C31 1.527(4)
C42 C51B 1.64(2)
C10 H10 0.9300
C10 C2 1.397(4)
C10 C9 1.385(4)
C1 H1 0.9800
C1 C2 1.502(3)
C4 C8 1.383(4)
C34 C38 1.389(4)
C31 H31 0.9800
C9 H9 0.9300
C9 C8 1.381(5)
C8 H8 0.9300
C47 C49 1.510(5)
C47 C48 1.512(5)
C47 C50 1.520(4)
C38 H38 0.9300
C38 C39 1.365(5)
C40 H40 0.9300
C40 C39 1.394(5)
C17 C18 1.508(4)
C17 C20 1.511(4)
C17 C19 1.521(4)
C24 H24A 0.9600
C24 H24B 0.9600
C24 H24C 0.9600
C18 H18A 0.9600
C18 H18B 0.9600
C18 H18C 0.9600
C39 H39 0.9300
C20 H20A 0.9600
C20 H20B 0.9600
C20 H20C 0.9600
C49 H49A 0.9600
C49 H49B 0.9600
C49 H49C 0.9600
C54 H54A 0.9600
C54 H54B 0.9600
C54 H54C 0.9600
C48 H48A 0.9600
C48 H48B 0.9600
C48 H48C 0.9600
C19 H19A 0.9600
C19 H19B 0.9600
C19 H19C 0.9600
C50 H50A 0.9600
C50 H50B 0.9600
C50 H50C 0.9600
O52B C51B 1.18(3)
